data_7238093
loop_
_publ_author_name
'Wu, Tao'
'Li, Dan'
'Ng, Seik Weng'

_publ_section_title
;
 Solvent control in the hydrothermal synthesis of two copper(i)
 iodide--benzimidazole coordination polymers
;
_journal_issue 84
_journal_name_full CrystEngComm
_journal_page_first 514
_journal_paper_doi 10.1039/b506273j
_journal_volume 7
_journal_year 2005
_chemical_formula_sum 'C7 H4 Cu I N2'
_chemical_formula_weight 306.56
_space_group_IT_number 61
_space_group_name_Hall '-P 2ac 2ab'
_space_group_name_H-M_alt 'P b c a'
_symmetry_cell_setting orthorhombic
_symmetry_space_group_name_H-M 'P b c a'
_atom_sites_solution_hydrogens geom
_atom_sites_solution_primary direct
_atom_sites_solution_secondary difmap
_audit_creation_method SHELXL-97
_cell_angle_alpha 90.00
_cell_angle_beta 90.00
_cell_angle_gamma 90.00
_cell_formula_units_Z 8
_cell_length_a 11.3793(9)
_cell_length_b 9.6944(7)
_cell_length_c 13.5323(10)
_cell_measurement_temperature 123(2)
_cell_volume 1492.82(19)
_computing_structure_refinement 'SHELXL-97 (Sheldrick, 1997)'
_computing_structure_solution 'SHELXS-97 (Sheldrick, 1990)'
_diffrn_ambient_temperature 123(2)
_diffrn_measured_fraction_theta_full 0.984
_diffrn_measured_fraction_theta_max 0.984
_diffrn_measurement_device_type 'Bruker APEX area-detector diffractometer'
_diffrn_measurement_method '\f and \w scan'
_diffrn_radiation_monochromator graphite
_diffrn_radiation_source 'fine-focus sealed tube'
_diffrn_radiation_type MoK\a
_diffrn_radiation_wavelength 0.71073
_diffrn_reflns_av_R_equivalents 0.0295
_diffrn_reflns_av_sigmaI/netI 0.0251
_diffrn_reflns_limit_h_max 11
_diffrn_reflns_limit_h_min -14
_diffrn_reflns_limit_k_max 12
_diffrn_reflns_limit_k_min -12
_diffrn_reflns_limit_l_max 16
_diffrn_reflns_limit_l_min -17
_diffrn_reflns_number 8297
_diffrn_reflns_theta_full 27.98
_diffrn_reflns_theta_max 27.98
_diffrn_reflns_theta_min 3.01
_diffrn_standards_decay_% none
_exptl_absorpt_coefficient_mu 6.984
_exptl_absorpt_correction_T_max 0.2741
_exptl_absorpt_correction_T_min 0.2284
_exptl_absorpt_correction_type multi-scan
_exptl_crystal_colour red
_exptl_crystal_density_diffrn 2.728
_exptl_crystal_density_method 'not measured'
_exptl_crystal_description block
_exptl_crystal_F_000 1136
_exptl_crystal_size_max 0.30
_exptl_crystal_size_mid 0.27
_exptl_crystal_size_min 0.25
_refine_diff_density_max 3.626
_refine_diff_density_min -1.296
_refine_diff_density_rms 0.387
_refine_ls_extinction_method none
_refine_ls_goodness_of_fit_ref 1.167
_refine_ls_hydrogen_treatment mixed
_refine_ls_matrix_type full
_refine_ls_number_parameters 100
_refine_ls_number_reflns 1770
_refine_ls_number_restraints 42
_refine_ls_restrained_S_all 1.157
_refine_ls_R_factor_all 0.0718
_refine_ls_R_factor_gt 0.0636
_refine_ls_shift/su_max 0.000
_refine_ls_shift/su_mean 0.000
_refine_ls_structure_factor_coef Fsqd
_refine_ls_weighting_details 'calc w=1/[\s^2^(Fo^2^)+(0.1053P)^2^+23.0610P] where P=(Fo^2^+2Fc^2^)/3'
_refine_ls_weighting_scheme calc
_refine_ls_wR_factor_gt 0.1882
_refine_ls_wR_factor_ref 0.1949
_reflns_number_gt 1547
_reflns_number_total 1770
_reflns_threshold_expression >2sigma(I)
_cod_data_source_file b506273j.txt
_cod_data_source_block cu
_cod_depositor_comments
;
The following automatic conversions were performed:

data item '_exptl_absorpt_correction_type' value 'Multi-scan' was
changed to 'multi-scan' in accordance with the
/home/saulius/struct/COD-crude-data/automatic-downloads/DataCite-retrospective/RSC/depositions/lib/dictionaries/cif_core.dic
dictionary named 'cif_core.dic' version 2.4.2 last updated on
2011-04-26.

data item '_symmetry_cell_setting' value 'Orthorhombic' was changed
to 'orthorhombic' in accordance with the
/home/saulius/struct/COD-crude-data/automatic-downloads/DataCite-retrospective/RSC/depositions/lib/dictionaries/cif_core.dic
dictionary named 'cif_core.dic' version 2.4.2 last updated on
2011-04-26.

Automatic conversion script
Id: cif_fix_values 6909 2019-04-08 15:41:33Z antanas 
;
_cod_original_sg_symbol_H-M Pbca
_cod_database_code 7238093

loop_
_symmetry_equiv_pos_as_xyz
'x, y, z'
'-x+1/2, -y, z+1/2'
'-x, y+1/2, -z+1/2'
'x+1/2, -y+1/2, -z'
'-x, -y, -z'
'x-1/2, y, -z-1/2'
'x, -y-1/2, z-1/2'
'-x-1/2, y-1/2, z'

loop_
_atom_site_label
_atom_site_type_symbol
_atom_site_fract_x
_atom_site_fract_y
_atom_site_fract_z
_atom_site_U_iso_or_equiv
_atom_site_adp_type
_atom_site_occupancy
_atom_site_symmetry_multiplicity
_atom_site_calc_flag
_atom_site_refinement_flags
I1 I 0.39798(6) 0.40011(7) 0.60116(5) 0.0286(3) Uani 1 1 d .
Cu1 Cu 0.65376(8) 0.26108(12) 0.49528(7) 0.0169(3) Uani 1 1 d .
N1 N 0.5027(6) 0.2019(8) 0.4587(5) 0.0170(15) Uani 1 1 d .
N2 N 0.3061(6) 0.1858(8) 0.4686(5) 0.0185(15) Uani 1 1 d .
C1 C 0.4713(8) 0.0949(10) 0.3969(6) 0.0182(18) Uani 1 1 d U
C2 C 0.5322(8) 0.0067(11) 0.3371(7) 0.0236(19) Uani 1 1 d U
H2 H 0.6151 0.0145 0.3307 0.028 Uiso 1 1 calc R
C3 C 0.4711(10) -0.0943(12) 0.2860(8) 0.031(2) Uani 1 1 d U
H3 H 0.5135 -0.1582 0.2465 0.038 Uiso 1 1 calc R
C4 C 0.3501(11) -0.1046(12) 0.2909(8) 0.033(2) Uani 1 1 d U
H4 H 0.3112 -0.1746 0.2542 0.039 Uiso 1 1 calc R
C5 C 0.2843(9) -0.0145(11) 0.3486(7) 0.026(2) Uani 1 1 d U
H5 H 0.2010 -0.0209 0.3505 0.031 Uiso 1 1 calc R
C6 C 0.3431(7) 0.0848(10) 0.4030(6) 0.0176(18) Uani 1 1 d U
C7 C 0.4013(7) 0.2478(10) 0.4972(7) 0.0173(18) Uani 1 1 d U

loop_
_atom_site_aniso_label
_atom_site_aniso_U_11
_atom_site_aniso_U_22
_atom_site_aniso_U_33
_atom_site_aniso_U_23
_atom_site_aniso_U_13
_atom_site_aniso_U_12
I1 0.0214(4) 0.0308(5) 0.0336(5) -0.0088(3) -0.0005(2) 0.0010(2)
Cu1 0.0028(5) 0.0271(6) 0.0209(6) 0.0006(4) 0.0000(4) -0.0003(4)
N1 0.010(3) 0.025(4) 0.016(3) 0.002(3) -0.001(3) 0.001(3)
N2 0.009(3) 0.027(4) 0.019(3) 0.002(3) -0.004(3) -0.003(3)
C1 0.009(4) 0.026(4) 0.020(4) 0.004(3) -0.001(3) -0.003(3)
C2 0.014(4) 0.033(5) 0.024(4) 0.003(4) 0.001(3) 0.006(4)
C3 0.032(5) 0.038(5) 0.024(4) -0.005(4) 0.002(4) 0.007(4)
C4 0.040(5) 0.035(5) 0.023(5) -0.004(4) -0.004(4) -0.007(4)
C5 0.020(4) 0.033(5) 0.025(4) 0.004(4) -0.003(3) -0.005(4)
C6 0.004(3) 0.028(4) 0.022(4) 0.005(3) 0.000(3) -0.002(3)
C7 0.015(4) 0.020(4) 0.017(4) 0.002(3) -0.005(3) 0.003(3)

loop_
_atom_type_symbol
_atom_type_description
_atom_type_scat_dispersion_real
_atom_type_scat_dispersion_imag
_atom_type_scat_source
C C 0.0033 0.0016 'International Tables Vol C Tables 4.2.6.8 and 6.1.1.4'
H H 0.0000 0.0000 'International Tables Vol C Tables 4.2.6.8 and 6.1.1.4'
N N 0.0061 0.0033 'International Tables Vol C Tables 4.2.6.8 and 6.1.1.4'
Cu Cu 0.3201 1.2651 'International Tables Vol C Tables 4.2.6.8 and 6.1.1.4'
I I -0.4742 1.8119 'International Tables Vol C Tables 4.2.6.8 and 6.1.1.4'

loop_
_geom_angle_atom_site_label_1
_geom_angle_atom_site_label_2
_geom_angle_atom_site_label_3
_geom_angle
_geom_angle_site_symmetry_1
_geom_angle_site_symmetry_3
N2 Cu1 N1 178.2(3) 4_556 .
C7 N1 C1 105.2(7) . .
C7 N1 Cu1 125.7(6) . .
C1 N1 Cu1 128.8(6) . .
C7 N2 C6 105.3(7) . .
C7 N2 Cu1 124.6(7) . 4_456
C6 N2 Cu1 129.9(6) . 4_456
C2 C1 N1 134.3(9) . .
C2 C1 C6 119.8(8) . .
N1 C1 C6 105.9(8) . .
C1 C2 C3 118.9(9) . .
C1 C2 H2 120.6 . .
C3 C2 H2 120.6 . .
C4 C3 C2 121.8(10) . .
C4 C3 H3 119.1 . .
C2 C3 H3 119.1 . .
C3 C4 C5 121.2(10) . .
C3 C4 H4 119.4 . .
C5 C4 H4 119.4 . .
C6 C5 C4 118.4(10) . .
C6 C5 H5 120.8 . .
C4 C5 H5 120.8 . .
C5 C6 N2 133.2(8) . .
C5 C6 C1 119.8(9) . .
N2 C6 C1 106.9(7) . .
N2 C7 N1 116.6(8) . .
N2 C7 I1 121.7(7) . .
N1 C7 I1 121.6(6) . .

loop_
_geom_bond_atom_site_label_1
_geom_bond_atom_site_label_2
_geom_bond_distance
_geom_bond_site_symmetry_2
I1 C7 2.040(9) .
Cu1 N2 1.874(8) 4_556
Cu1 N1 1.879(7) .
N1 C7 1.342(11) .
N1 C1 1.379(12) .
N2 C7 1.297(11) .
N2 C6 1.386(12) .
N2 Cu1 1.874(8) 4_456
C1 C2 1.366(13) .
C1 C6 1.464(12) .
C2 C3 1.386(15) .
C2 H2 0.9500 .
C3 C4 1.382(17) .
C3 H3 0.9500 .
C4 C5 1.390(16) .
C4 H4 0.9500 .
C5 C6 1.385(13) .
C5 H5 0.9500 .

loop_
_geom_torsion_atom_site_label_1
_geom_torsion_atom_site_label_2
_geom_torsion_atom_site_label_3
_geom_torsion_atom_site_label_4
_geom_torsion
_geom_torsion_site_symmetry_1
N2 Cu1 N1 C7 141(9) 4_556
N2 Cu1 N1 C1 -31(10) 4_556
C7 N1 C1 C2 -179.8(10) .
Cu1 N1 C1 C2 -6.5(15) .
C7 N1 C1 C6 0.5(9) .
Cu1 N1 C1 C6 173.8(6) .
N1 C1 C2 C3 178.1(10) .
C6 C1 C2 C3 -2.3(14) .
C1 C2 C3 C4 2.6(15) .
C2 C3 C4 C5 -0.7(16) .
C3 C4 C5 C6 -1.3(16) .
C4 C5 C6 N2 -177.9(10) .
C4 C5 C6 C1 1.6(14) .
C7 N2 C6 C5 179.7(10) .
Cu1 N2 C6 C5 -5.1(16) 4_456
C7 N2 C6 C1 0.1(10) .
Cu1 N2 C6 C1 175.4(6) 4_456
C2 C1 C6 C5 0.3(13) .
N1 C1 C6 C5 180.0(8) .
C2 C1 C6 N2 179.9(8) .
N1 C1 C6 N2 -0.4(9) .
C6 N2 C7 N1 0.2(11) .
Cu1 N2 C7 N1 -175.4(6) 4_456
C6 N2 C7 I1 -176.5(6) .
Cu1 N2 C7 I1 7.9(11) 4_456
C1 N1 C7 N2 -0.4(11) .
Cu1 N1 C7 N2 -174.1(6) .
C1 N1 C7 I1 176.3(6) .
Cu1 N1 C7 I1 2.7(11) .
